data_2215715
loop_
_publ_author_name
'Boyer, Julie L.'
'Wilson, Scott R.'
'Rauchfuss, Thomas B.'

_publ_section_title
;Bis(acetonitrile-\k<i>N</i>)(\h^5^-pentamethylcyclopentadienyl)(pyrimidine-\k<i>N</i>)rhodium(III)
 bis(hexafluoridophosphate)
;
_journal_coeditor_code ZL2063
_journal_issue 10
_journal_name_full 'Acta Crystallographica Section E'
_journal_page_first m2574
_journal_page_last m2574
_journal_paper_doi 10.1107/S1600536807044716
_journal_volume 63
_journal_year 2007
_chemical_formula_iupac '[Rh (C10 H15) (C4 H4 N2) (C2 H3 N)2] (P F6)2'
_chemical_formula_moiety 'C18 H25 N4 Rh 2+ , 2F6 P -'
_chemical_formula_sum 'C18 H25 F12 N4 P2 Rh'
_chemical_formula_weight 690.27
_chemical_name_systematic
;
Bis(acetonitrile-\k<i>N</i>)(\h^5^-pentamethylcyclopentadienyl)(pyrimidine-
\k<i>N</i>)rhodium(III) bis(hexafluoridophosphate)
;
_space_group_IT_number 61
_symmetry_cell_setting orthorhombic
_symmetry_space_group_name_Hall '-P 2ac 2ab'
_symmetry_space_group_name_H-M 'P b c a'
_atom_sites_solution_hydrogens geom
_atom_sites_solution_primary direct
_atom_sites_solution_secondary difmap
_cell_angle_alpha 90.00
_cell_angle_beta 90.00
_cell_angle_gamma 90.00
_cell_formula_units_Z 8
_cell_length_a 14.4046(8)
_cell_length_b 14.7669(7)
_cell_length_c 24.3537(13)
_cell_measurement_reflns_used 9298
_cell_measurement_temperature 193(2)
_cell_measurement_theta_max 30.72
_cell_measurement_theta_min 2.19
_cell_volume 5180.3(5)
_computing_cell_refinement 'SAINT (Bruker, 2005)'
_computing_data_collection 'APEX2 (Bruker, 2004)'
_computing_data_reduction 'SAINT (Bruker, 2005)'
_computing_molecular_graphics 'SHELXTL (Bruker, 2005)'
_computing_publication_material 'XCIF (Bruker, 2005)'
_computing_structure_refinement 'SHELXTL (Bruker, 2005)'
_computing_structure_solution 'SHELXTL (Bruker, 2005)'
_diffrn_ambient_temperature 193(2)
_diffrn_measured_fraction_theta_full 0.996
_diffrn_measured_fraction_theta_max 0.996
_diffrn_measurement_device 'Bruker Kappa APEXII CCD'
_diffrn_measurement_method 'profile data from \f and \w scans'
_diffrn_radiation_monochromator graphite
_diffrn_radiation_source 'fine-focus sealed tube'
_diffrn_radiation_type MoK\a
_diffrn_radiation_wavelength 0.71073
_diffrn_reflns_av_R_equivalents 0.0262
_diffrn_reflns_av_sigmaI/netI 0.0157
_diffrn_reflns_limit_h_max 19
_diffrn_reflns_limit_h_min -20
_diffrn_reflns_limit_k_max 20
_diffrn_reflns_limit_k_min -20
_diffrn_reflns_limit_l_max 34
_diffrn_reflns_limit_l_min -34
_diffrn_reflns_number 93720
_diffrn_reflns_theta_full 30.12
_diffrn_reflns_theta_max 30.12
_diffrn_reflns_theta_min 1.67
_exptl_absorpt_coefficient_mu 0.885
_exptl_absorpt_correction_T_max 0.8132
_exptl_absorpt_correction_T_min 0.6250
_exptl_absorpt_correction_type integration
_exptl_absorpt_process_details '(SHELXTL and XPREP; Bruker, 2005)'
_exptl_crystal_colour yellow
_exptl_crystal_density_diffrn 1.770
_exptl_crystal_density_method 'not measured'
_exptl_crystal_description prism
_exptl_crystal_F_000 2752
_exptl_crystal_size_max 0.36
_exptl_crystal_size_mid 0.36
_exptl_crystal_size_min 0.32
_refine_diff_density_max 0.933
_refine_diff_density_min -0.721
_refine_ls_extinction_method none
_refine_ls_goodness_of_fit_ref 1.043
_refine_ls_hydrogen_treatment noref
_refine_ls_matrix_type full
_refine_ls_number_parameters 459
_refine_ls_number_reflns 7612
_refine_ls_number_restraints 241
_refine_ls_restrained_S_all 1.121
_refine_ls_R_factor_all 0.0459
_refine_ls_R_factor_gt 0.0367
_refine_ls_shift/su_max 0.017
_refine_ls_shift/su_mean 0.000
_refine_ls_structure_factor_coef Fsqd
_refine_ls_weighting_details 'calc w = 1/[\s^2^(Fo^2^)+(0.0435P)^2^+9.0148P] where P=(Fo^2^+2Fc^2^)/3'
_refine_ls_weighting_scheme calc
_refine_ls_wR_factor_gt 0.0932
_refine_ls_wR_factor_ref 0.0998
_reflns_number_gt 6384
_reflns_number_total 7612
_reflns_threshold_expression I>2\s(I)
_cod_data_source_file zl2063.cif
_cod_data_source_block I
_cod_original_sg_symbol_H-M Pbca
_cod_database_code 2215715
_cod_database_fobs_code 2215715

loop_
_symmetry_equiv_pos_as_xyz
'x, y, z'
'-x+1/2, -y, z+1/2'
'-x, y+1/2, -z+1/2'
'x+1/2, -y+1/2, -z'
'-x, -y, -z'
'x-1/2, y, -z-1/2'
'x, -y-1/2, z-1/2'
'-x-1/2, y-1/2, z'

loop_
_atom_site_type_symbol
_atom_site_label
_atom_site_fract_x
_atom_site_fract_y
_atom_site_fract_z
_atom_site_U_iso_or_equiv
_atom_site_adp_type
_atom_site_calc_flag
_atom_site_refinement_flags
_atom_site_occupancy
_atom_site_disorder_assembly
_atom_site_disorder_group
Rh Rh1 0.568281(13) 0.322308(12) 0.639265(8) 0.02201(6) Uani d . 1 . .
C C1 0.59292(19) 0.43808(17) 0.69007(11) 0.0269(5) Uani d . 1 . .
C C2 0.68007(17) 0.39330(16) 0.67877(10) 0.0239(5) Uani d . 1 . .
C C3 0.67538(19) 0.30338(17) 0.70001(11) 0.0275(5) Uani d . 1 . .
C C4 0.5845(2) 0.2917(2) 0.72445(11) 0.0318(6) Uani d . 1 . .
C C5 0.53674(19) 0.3764(2) 0.72025(11) 0.0315(5) Uani d . 1 . .
C C6 0.5700(3) 0.5338(2) 0.67585(15) 0.0435(7) Uani d . 1 . .
H H6A 0.5898 0.5737 0.7057 0.065 Uiso calc R 1 . .
H H6B 0.5028 0.5396 0.6705 0.065 Uiso calc R 1 . .
H H6C 0.6022 0.5508 0.6419 0.065 Uiso calc R 1 . .
C C7 0.7606(2) 0.4361(2) 0.65047(12) 0.0353(6) Uani d . 1 . .
H H7A 0.7996 0.4672 0.6775 0.053 Uiso calc R 1 . .
H H7B 0.7381 0.4799 0.6234 0.053 Uiso calc R 1 . .
H H7C 0.7972 0.3893 0.6319 0.053 Uiso calc R 1 . .
C C8 0.7502(2) 0.2337(2) 0.69899(14) 0.0441(7) Uani d . 1 . .
H H8A 0.7795 0.2301 0.7353 0.066 Uiso calc R 1 . .
H H8B 0.7969 0.2505 0.6716 0.066 Uiso calc R 1 . .
H H8C 0.7235 0.1747 0.6895 0.066 Uiso calc R 1 . .
C C9 0.5515(3) 0.2092(3) 0.75445(17) 0.0576(10) Uani d . 1 . .
H H9A 0.5662 0.2151 0.7936 0.086 Uiso calc R 1 . .
H H9B 0.5826 0.1555 0.7396 0.086 Uiso calc R 1 . .
H H9C 0.4843 0.2030 0.7498 0.086 Uiso calc R 1 . .
C C10 0.4433(2) 0.3962(3) 0.74368(15) 0.0548(10) Uani d . 1 . .
H H10A 0.4492 0.4088 0.7830 0.082 Uiso calc R 1 . .
H H10B 0.4026 0.3438 0.7383 0.082 Uiso calc R 1 . .
H H10C 0.4167 0.4491 0.7251 0.082 Uiso calc R 1 . .
N N1 0.42867(16) 0.31056(16) 0.61660(11) 0.0320(5) Uani d . 1 . .
C C11 0.3546(2) 0.30076(18) 0.60177(12) 0.0319(5) Uani d . 1 . .
C C12 0.2609(2) 0.2874(2) 0.58173(15) 0.0462(8) Uani d . 1 . .
H H12A 0.2424 0.3395 0.5593 0.069 Uiso calc R 1 . .
H H12B 0.2184 0.2814 0.6129 0.069 Uiso calc R 1 . .
H H12C 0.2585 0.2322 0.5594 0.069 Uiso calc R 1 . .
C C13 0.6125(2) 0.42360(19) 0.52430(11) 0.0337(6) Uani d . 1 . .
N N2 0.59482(18) 0.38485(16) 0.56298(9) 0.0317(5) Uani d . 1 . .
C C14 0.6351(3) 0.4750(3) 0.47474(13) 0.0520(9) Uani d . 1 . .
H H14A 0.6240 0.5396 0.4813 0.078 Uiso calc R 1 . .
H H14B 0.5958 0.4543 0.4444 0.078 Uiso calc R 1 . .
H H14C 0.7005 0.4656 0.4653 0.078 Uiso calc R 1 . .
N N3 0.58730(16) 0.19358(15) 0.59979(10) 0.0280(4) Uani d . 1 . .
C C15 0.6593(2) 0.17756(19) 0.56566(12) 0.0345(6) Uani d . 1 . .
H H15 0.7032 0.2250 0.5610 0.041 Uiso calc R 1 . .
N N4 0.67417(19) 0.10158(18) 0.53820(11) 0.0402(6) Uani d . 1 . .
C C16 0.6122(2) 0.0354(2) 0.54516(14) 0.0408(7) Uani d . 1 . .
H H16 0.6202 -0.0196 0.5255 0.049 Uiso calc R 1 . .
C C17 0.5376(2) 0.0438(2) 0.57957(15) 0.0415(7) Uani d . 1 . .
H H17 0.4949 -0.0045 0.5847 0.050 Uiso calc R 1 . .
C C18 0.5271(2) 0.12540(19) 0.60656(13) 0.0353(6) Uani d . 1 . .
H H18 0.4758 0.1334 0.6306 0.042 Uiso calc R 1 . .
P P1 0.4462(3) 0.2436(2) 0.43923(14) 0.0403(15) Uani d PGU 0.408(5) A 1
F F1 0.3842(4) 0.3239(3) 0.4127(3) 0.081(2) Uani d PGU 0.408(5) A 1
F F2 0.5083(4) 0.1632(3) 0.4658(3) 0.090(2) Uani d PGU 0.408(5) A 1
F F3 0.4497(4) 0.1931(4) 0.38019(18) 0.072(2) Uani d PGU 0.408(5) A 1
F F4 0.4428(5) 0.2940(4) 0.49825(19) 0.076(2) Uani d PGU 0.408(5) A 1
F F5 0.3525(3) 0.1885(3) 0.4546(2) 0.0509(17) Uani d PGU 0.408(5) A 1
F F6 0.5400(3) 0.2986(4) 0.4238(3) 0.078(2) Uani d PGU 0.408(5) A 1
P P2 0.28776(14) 0.02841(15) 0.67394(8) 0.0362(6) Uani d PGU 0.588(5) B 1
F F7 0.18034(15) 0.0385(4) 0.65521(14) 0.0862(18) Uani d PGU 0.588(5) B 1
F F8 0.39517(16) 0.0183(3) 0.69267(14) 0.0647(14) Uani d PGU 0.588(5) B 1
F F9 0.2574(3) 0.0414(2) 0.73750(9) 0.0506(13) Uani d PGU 0.588(5) B 1
F F10 0.3182(2) 0.0155(3) 0.61038(9) 0.0713(17) Uani d PGU 0.588(5) B 1
F F11 0.3014(3) 0.13688(15) 0.66808(17) 0.0900(18) Uani d PGU 0.588(5) B 1
F F12 0.2742(3) -0.08006(16) 0.67979(17) 0.0821(15) Uani d PGU 0.588(5) B 1
P P3 0.4535(4) 0.2487(3) 0.43830(17) 0.034(3) Uani d PGU 0.304(4) C 2
F F13 0.4356(6) 0.3326(5) 0.4798(3) 0.061(2) Uani d PGU 0.304(4) C 2
F F14 0.4713(6) 0.1648(4) 0.3967(3) 0.055(2) Uani d PGU 0.304(4) C 2
F F15 0.3741(5) 0.2876(5) 0.3975(3) 0.077(2) Uani d PGU 0.304(4) C 2
F F16 0.5329(5) 0.2098(6) 0.4791(3) 0.099(3) Uani d PGU 0.304(4) C 2
F F17 0.3759(5) 0.1897(5) 0.4705(3) 0.080(3) Uani d PGU 0.304(4) C 2
F F18 0.5311(5) 0.3078(5) 0.4061(3) 0.083(3) Uani d PGU 0.304(4) C 2
P P4 0.2829(2) 0.04411(19) 0.66883(12) 0.0334(7) Uani d PGU 0.412(5) B 2
F F19 0.2476(4) 0.0260(3) 0.73103(13) 0.0478(17) Uani d PGU 0.412(5) B 2
F F20 0.3182(3) 0.0622(3) 0.60663(13) 0.0514(16) Uani d PGU 0.412(5) B 2
F F21 0.1967(3) 0.1128(4) 0.6591(2) 0.087(2) Uani d PGU 0.412(5) B 2
F F22 0.3690(4) -0.0246(4) 0.6786(2) 0.090(2) Uani d PGU 0.412(5) B 2
F F23 0.2198(4) -0.0395(4) 0.6474(2) 0.088(2) Uani d PGU 0.412(5) B 2
F F24 0.3460(4) 0.1277(3) 0.6903(2) 0.079(2) Uani d PGU 0.412(5) B 2
P P5 0.4569(3) 0.2483(3) 0.44008(16) 0.028(2) Uani d PGU 0.288(4) D 3
F F25 0.4469(6) 0.2722(6) 0.37544(17) 0.085(2) Uani d PGU 0.288(4) D 3
F F26 0.4668(6) 0.2243(6) 0.50474(18) 0.094(2) Uani d PGU 0.288(4) D 3
F F27 0.3520(4) 0.2086(5) 0.4403(3) 0.057(2) Uani d PGU 0.288(4) D 3
F F28 0.5617(4) 0.2879(6) 0.4399(4) 0.090(3) Uani d PGU 0.288(4) D 3
F F29 0.4174(6) 0.3477(4) 0.4557(4) 0.077(3) Uani d PGU 0.288(4) D 3
F F30 0.4963(6) 0.1488(4) 0.4244(4) 0.082(2) Uani d PGU 0.288(4) D 3

loop_
_atom_site_aniso_label
_atom_site_aniso_U_11
_atom_site_aniso_U_22
_atom_site_aniso_U_33
_atom_site_aniso_U_12
_atom_site_aniso_U_13
_atom_site_aniso_U_23
Rh1 0.02173(10) 0.02244(10) 0.02185(10) -0.00308(7) -0.00013(7) 0.00192(6)
C1 0.0279(12) 0.0266(11) 0.0262(12) 0.0018(9) -0.0002(10) -0.0038(9)
C2 0.0234(11) 0.0271(11) 0.0212(10) -0.0023(9) -0.0004(9) -0.0015(9)
C3 0.0292(13) 0.0275(11) 0.0259(12) 0.0013(9) -0.0046(10) 0.0012(9)
C4 0.0334(14) 0.0382(14) 0.0237(12) -0.0083(11) -0.0022(10) 0.0078(10)
C5 0.0244(12) 0.0458(15) 0.0242(12) -0.0021(11) 0.0030(10) -0.0020(11)
C6 0.054(2) 0.0292(14) 0.0475(18) 0.0098(13) -0.0076(15) -0.0049(13)
C7 0.0292(14) 0.0434(15) 0.0332(14) -0.0106(12) 0.0028(11) -0.0006(11)
C8 0.0438(17) 0.0386(15) 0.0498(18) 0.0137(13) -0.0116(15) -0.0009(13)
C9 0.068(2) 0.058(2) 0.047(2) -0.0242(19) -0.0037(18) 0.0267(18)
C10 0.0317(16) 0.091(3) 0.0420(18) 0.0036(17) 0.0129(14) -0.0070(19)
N1 0.0289(12) 0.0328(11) 0.0342(12) -0.0012(9) -0.0028(9) 0.0024(9)
C11 0.0314(14) 0.0301(12) 0.0343(14) -0.0025(10) -0.0041(11) 0.0027(10)
C12 0.0342(16) 0.0484(17) 0.056(2) -0.0040(14) -0.0166(15) 0.0043(15)
C13 0.0392(15) 0.0328(13) 0.0290(13) -0.0071(11) -0.0004(11) -0.0003(10)
N2 0.0364(12) 0.0327(11) 0.0260(11) -0.0072(10) -0.0013(9) 0.0011(9)
C14 0.071(2) 0.0529(19) 0.0322(16) -0.0148(18) 0.0076(16) 0.0122(14)
N3 0.0289(11) 0.0249(9) 0.0302(11) -0.0024(8) -0.0014(9) -0.0007(8)
C15 0.0324(14) 0.0336(13) 0.0376(15) -0.0033(11) 0.0032(12) -0.0026(11)
N4 0.0398(14) 0.0374(13) 0.0434(14) 0.0025(11) 0.0020(11) -0.0061(11)
C16 0.0440(17) 0.0309(13) 0.0475(18) 0.0039(12) -0.0075(14) -0.0073(12)
C17 0.0397(16) 0.0274(13) 0.057(2) -0.0057(12) -0.0040(15) -0.0009(13)
C18 0.0339(14) 0.0285(12) 0.0435(16) -0.0052(11) 0.0011(12) 0.0020(11)
P1 0.048(3) 0.036(2) 0.037(3) -0.0051(19) -0.012(2) -0.0006(19)
F1 0.085(4) 0.055(4) 0.103(5) 0.004(3) -0.015(4) 0.031(4)
F2 0.092(4) 0.069(4) 0.108(5) 0.019(3) -0.065(4) 0.008(4)
F3 0.078(4) 0.085(5) 0.053(4) 0.003(4) 0.001(3) -0.022(4)
F4 0.096(4) 0.084(5) 0.047(4) -0.017(4) -0.004(3) -0.027(3)
F5 0.056(3) 0.050(3) 0.046(4) -0.019(3) -0.010(3) 0.015(3)
F6 0.042(3) 0.077(4) 0.116(6) -0.037(3) 0.013(4) -0.015(4)
P2 0.0333(11) 0.0463(10) 0.0290(9) -0.0026(8) -0.0009(7) 0.0082(8)
F7 0.038(2) 0.173(5) 0.048(2) 0.005(3) -0.0042(17) 0.030(3)
F8 0.0369(19) 0.106(4) 0.051(2) -0.013(2) -0.0052(17) 0.023(2)
F9 0.064(3) 0.049(2) 0.038(2) -0.006(2) 0.005(2) 0.0008(18)
F10 0.054(2) 0.130(5) 0.0303(19) -0.007(3) 0.0069(17) 0.004(2)
F11 0.136(5) 0.051(2) 0.083(4) 0.003(3) 0.022(3) 0.032(2)
F12 0.101(4) 0.059(2) 0.087(3) -0.018(2) 0.021(3) -0.020(2)
P3 0.035(4) 0.032(4) 0.036(4) -0.011(3) -0.003(4) -0.005(3)
F13 0.081(5) 0.062(5) 0.040(5) 0.012(4) -0.014(4) -0.021(4)
F14 0.084(6) 0.026(3) 0.056(5) 0.008(3) -0.007(4) -0.012(3)
F15 0.082(5) 0.064(5) 0.085(5) 0.007(4) -0.037(4) 0.014(4)
F16 0.102(5) 0.098(5) 0.098(5) 0.031(5) -0.041(4) 0.000(5)
F17 0.077(5) 0.083(5) 0.078(6) -0.022(4) 0.000(5) 0.012(4)
F18 0.075(5) 0.073(5) 0.101(6) -0.009(4) 0.008(5) 0.004(5)
P4 0.0357(15) 0.0394(12) 0.0251(13) -0.0036(10) -0.0032(10) 0.0008(10)
F19 0.059(4) 0.064(4) 0.020(2) -0.018(3) -0.002(2) 0.000(2)
F20 0.044(3) 0.079(4) 0.032(3) -0.009(3) 0.004(2) -0.006(3)
F21 0.071(4) 0.116(5) 0.074(4) 0.032(4) 0.023(3) 0.032(4)
F22 0.080(5) 0.119(5) 0.070(4) 0.050(4) -0.006(4) 0.010(4)
F23 0.109(5) 0.094(4) 0.062(4) -0.064(4) 0.012(4) -0.014(3)
F24 0.093(5) 0.088(5) 0.056(4) -0.055(4) 0.026(4) -0.020(3)
P5 0.031(3) 0.025(3) 0.028(3) 0.008(3) -0.009(3) -0.005(3)
F25 0.096(5) 0.092(5) 0.068(4) 0.002(5) -0.004(4) 0.023(4)
F26 0.099(5) 0.113(5) 0.070(4) 0.010(5) -0.031(4) 0.012(4)
F27 0.044(4) 0.067(5) 0.060(5) -0.018(4) -0.005(3) 0.000(4)
F28 0.059(5) 0.098(5) 0.112(7) -0.007(5) 0.001(5) -0.029(5)
F29 0.092(5) 0.060(4) 0.078(6) 0.020(4) 0.000(5) -0.023(5)
F30 0.101(5) 0.052(4) 0.092(5) 0.020(4) -0.007(5) -0.004(4)

loop_
_atom_type_symbol
_atom_type_description
_atom_type_scat_dispersion_real
_atom_type_scat_dispersion_imag
_atom_type_scat_source
C C 0.0033 0.0016 'International Tables Vol C Tables 4.2.6.8 and 6.1.1.4'
H H 0.0000 0.0000 'International Tables Vol C Tables 4.2.6.8 and 6.1.1.4'
N N 0.0061 0.0033 'International Tables Vol C Tables 4.2.6.8 and 6.1.1.4'
F F 0.0171 0.0103 'International Tables Vol C Tables 4.2.6.8 and 6.1.1.4'
P P 0.1023 0.0942 'International Tables Vol C Tables 4.2.6.8 and 6.1.1.4'
Rh Rh -1.1178 0.9187 'International Tables Vol C Tables 4.2.6.8 and 6.1.1.4'

loop_
_exptl_crystal_face_index_h
_exptl_crystal_face_index_k
_exptl_crystal_face_index_l
_exptl_crystal_face_perp_dist
-2.00 -1.00 1.00 0.1100
1.00 1.00 2.00 0.1600
-1.00 -1.00 -2.00 0.1600
1.00 -1.00 1.00 0.1800
-1.00 1.00 -1.00 0.1800
1.00 -1.00 -1.00 0.1800
-1.00 1.00 1.00 0.1800

loop_
_geom_angle_atom_site_label_1
_geom_angle_atom_site_label_2
_geom_angle_atom_site_label_3
_geom_angle
N1 Rh1 N2 88.75(10)
N1 Rh1 C4 110.11(10)
N2 Rh1 C4 158.14(10)
N1 Rh1 C1 112.22(10)
N2 Rh1 C1 97.43(9)
C4 Rh1 C1 65.76(11)
N1 Rh1 N3 86.05(9)
N2 Rh1 N3 88.29(9)
C4 Rh1 N3 103.49(10)
C1 Rh1 N3 160.86(10)
N1 Rh1 C2 151.48(10)
N2 Rh1 C2 92.57(9)
C4 Rh1 C2 65.57(10)
C1 Rh1 C2 39.38(10)
N3 Rh1 C2 122.45(9)
N1 Rh1 C3 149.10(10)
N2 Rh1 C3 122.10(10)
C4 Rh1 C3 39.44(10)
C1 Rh1 C3 65.67(10)
N3 Rh1 C3 95.81(9)
C2 Rh1 C3 38.71(9)
N1 Rh1 C5 93.95(10)
N2 Rh1 C5 132.47(11)
C4 Rh1 C5 38.77(11)
C1 Rh1 C5 38.48(10)
N3 Rh1 C5 139.24(10)
C2 Rh1 C5 64.63(10)
C3 Rh1 C5 64.85(10)
C5 C1 C2 107.4(2)
C5 C1 C6 126.9(3)
C2 C1 C6 125.6(3)
C5 C1 Rh1 72.13(15)
C2 C1 Rh1 70.64(14)
C6 C1 Rh1 125.8(2)
C3 C2 C1 108.4(2)
C3 C2 C7 126.8(2)
C1 C2 C7 124.8(2)
C3 C2 Rh1 70.90(14)
C1 C2 Rh1 69.98(14)
C7 C2 Rh1 125.68(18)
C2 C3 C4 107.6(2)
C2 C3 C8 127.0(3)
C4 C3 C8 125.3(3)
C2 C3 Rh1 70.39(14)
C4 C3 Rh1 69.56(15)
C8 C3 Rh1 126.6(2)
C5 C4 C3 107.5(2)
C5 C4 C9 126.4(3)
C3 C4 C9 125.7(3)
C5 C4 Rh1 72.12(15)
C3 C4 Rh1 71.00(15)
C9 C4 Rh1 127.7(2)
C1 C5 C4 108.8(2)
C1 C5 C10 125.9(3)
C4 C5 C10 125.3(3)
C1 C5 Rh1 69.39(14)
C4 C5 Rh1 69.11(15)
C10 C5 Rh1 127.4(2)
C1 C6 H6A 109.5
C1 C6 H6B 109.5
H6A C6 H6B 109.5
C1 C6 H6C 109.5
H6A C6 H6C 109.5
H6B C6 H6C 109.5
C2 C7 H7A 109.5
C2 C7 H7B 109.5
H7A C7 H7B 109.5
C2 C7 H7C 109.5
H7A C7 H7C 109.5
H7B C7 H7C 109.5
C3 C8 H8A 109.5
C3 C8 H8B 109.5
H8A C8 H8B 109.5
C3 C8 H8C 109.5
H8A C8 H8C 109.5
H8B C8 H8C 109.5
C4 C9 H9A 109.5
C4 C9 H9B 109.5
H9A C9 H9B 109.5
C4 C9 H9C 109.5
H9A C9 H9C 109.5
H9B C9 H9C 109.5
C5 C10 H10A 109.5
C5 C10 H10B 109.5
H10A C10 H10B 109.5
C5 C10 H10C 109.5
H10A C10 H10C 109.5
H10B C10 H10C 109.5
C11 N1 Rh1 175.8(3)
N1 C11 C12 178.7(4)
C11 C12 H12A 109.5
C11 C12 H12B 109.5
H12A C12 H12B 109.5
C11 C12 H12C 109.5
H12A C12 H12C 109.5
H12B C12 H12C 109.5
N2 C13 C14 179.1(3)
C13 N2 Rh1 174.6(2)
C13 C14 H14A 109.5
C13 C14 H14B 109.5
H14A C14 H14B 109.5
C13 C14 H14C 109.5
H14A C14 H14C 109.5
H14B C14 H14C 109.5
C18 N3 C15 116.2(2)
C18 N3 Rh1 121.9(2)
C15 N3 Rh1 121.91(18)
N4 C15 N3 125.7(3)
N4 C15 H15 117.1
N3 C15 H15 117.1
C15 N4 C16 116.7(3)
N4 C16 C17 122.5(3)
N4 C16 H16 118.8
C17 C16 H16 118.8
C16 C17 C18 117.2(3)
C16 C17 H17 121.4
C18 C17 H17 121.4
N3 C18 C17 121.8(3)
N3 C18 H18 119.1
C17 C18 H18 119.1
F4 P1 F6 90.0
F4 P1 F5 90.0
F6 P1 F5 180.0
F4 P1 F1 90.0
F6 P1 F1 90.0
F5 P1 F1 90.0
F4 P1 F3 180.0
F6 P1 F3 90.0
F5 P1 F3 90.0
F1 P1 F3 90.0
F4 P1 F2 90.0
F6 P1 F2 90.0
F5 P1 F2 90.0
F1 P1 F2 180.0
F3 P1 F2 90.0
F10 P2 F7 90.0
F10 P2 F8 90.0
F7 P2 F8 180.0
F10 P2 F12 90.0
F7 P2 F12 90.0
F8 P2 F12 90.0
F10 P2 F11 90.0
F7 P2 F11 90.0
F8 P2 F11 90.0
F12 P2 F11 180.0
F10 P2 F9 180.0
F7 P2 F9 90.0
F8 P2 F9 90.0
F12 P2 F9 90.0
F11 P2 F9 90.0
F16 P3 F13 90.0
F16 P3 F18 90.0
F13 P3 F18 90.0
F16 P3 F17 90.0
F13 P3 F17 90.0
F18 P3 F17 180.0
F16 P3 F14 90.0
F13 P3 F14 180.0
F18 P3 F14 90.0
F17 P3 F14 90.0
F16 P3 F15 180.0
F13 P3 F15 90.0
F18 P3 F15 90.0
F17 P3 F15 90.0
F14 P3 F15 90.0
F23 P4 F21 90.0
F23 P4 F22 90.0
F21 P4 F22 180.0
F23 P4 F20 90.0
F21 P4 F20 90.0
F22 P4 F20 90.0
F23 P4 F19 90.0
F21 P4 F19 90.0
F22 P4 F19 90.0
F20 P4 F19 180.0
F23 P4 F24 180.0
F21 P4 F24 90.0
F22 P4 F24 90.0
F20 P4 F24 90.0
F19 P4 F24 90.0
F25 P5 F27 90.0
F25 P5 F30 90.0
F27 P5 F30 90.0
F25 P5 F28 90.0
F27 P5 F28 180.0
F30 P5 F28 90.0
F25 P5 F29 90.0
F27 P5 F29 90.0
F30 P5 F29 180.0
F28 P5 F29 90.0
F25 P5 F26 180.0
F27 P5 F26 90.0
F30 P5 F26 90.0
F28 P5 F26 90.0
F29 P5 F26 90.0

loop_
_geom_bond_atom_site_label_1
_geom_bond_atom_site_label_2
_geom_bond_distance
_geom_bond_publ_flag
Rh1 N1 2.093(2) y
Rh1 N2 2.110(2) y
Rh1 C4 2.136(3) y
Rh1 C1 2.140(2) y
Rh1 N3 2.148(2) y
Rh1 C2 2.149(2) y
Rh1 C3 2.156(3) y
Rh1 C5 2.176(3) y
C1 C5 1.423(4) ?
C1 C2 1.445(4) ?
C1 C6 1.492(4) ?
C2 C3 1.427(3) ?
C2 C7 1.490(4) ?
C3 C4 1.448(4) ?
C3 C8 1.491(4) ?
C4 C5 1.432(4) ?
C4 C9 1.498(4) ?
C5 C10 1.491(4) ?
C6 H6A 0.9800 ?
C6 H6B 0.9800 ?
C6 H6C 0.9800 ?
C7 H7A 0.9800 ?
C7 H7B 0.9800 ?
C7 H7C 0.9800 ?
C8 H8A 0.9800 ?
C8 H8B 0.9800 ?
C8 H8C 0.9800 ?
C9 H9A 0.9800 ?
C9 H9B 0.9800 ?
C9 H9C 0.9800 ?
C10 H10A 0.9800 ?
C10 H10B 0.9800 ?
C10 H10C 0.9800 ?
N1 C11 1.136(4) ?
C11 C12 1.449(4) ?
C12 H12A 0.9800 ?
C12 H12B 0.9800 ?
C12 H12C 0.9800 ?
C13 N2 1.131(4) ?
C13 C14 1.462(4) ?
C14 H14A 0.9800 ?
C14 H14B 0.9800 ?
C14 H14C 0.9800 ?
N3 C18 1.339(3) ?
N3 C15 1.350(4) ?
C15 N4 1.324(4) ?
C15 H15 0.9500 ?
N4 C16 1.335(4) ?
C16 C17 1.368(5) ?
C16 H16 0.9500 ?
C17 C18 1.381(4) ?
C17 H17 0.9500 ?
C18 H18 0.9500 ?
P1 F4 1.6199 ?
P1 F6 1.6199 ?
P1 F5 1.6200 ?
P1 F1 1.6201 ?
P1 F3 1.6201 ?
P1 F2 1.6202 ?
P2 F10 1.6198 ?
P2 F7 1.6199 ?
P2 F8 1.6200 ?
P2 F12 1.6200 ?
P2 F11 1.6200 ?
P2 F9 1.6200 ?
P3 F16 1.6199 ?
P3 F13 1.6199 ?
P3 F18 1.6200 ?
P3 F17 1.6201 ?
P3 F14 1.6201 ?
P3 F15 1.6202 ?
P4 F23 1.6199 ?
P4 F21 1.6200 ?
P4 F22 1.6200 ?
P4 F20 1.6200 ?
P4 F19 1.6200 ?
P4 F24 1.6201 ?
P5 F25 1.6198 ?
P5 F27 1.6198 ?
P5 F30 1.6199 ?
P5 F28 1.6200 ?
P5 F29 1.6201 ?
P5 F26 1.6202 ?
